data_2223099
loop_
_publ_author_name
'Murtaza, Ghulam'
'Ebihara, Masahiro'
'Said, Muhammad'
'Khawar Rauf, M.'
'Anwar, Saeed'

_publ_section_title
;
 2-Benzoyl-1-(2,4-dichlorophenyl)-3-phenylguanidine
;
_journal_coeditor_code HG2555
_journal_issue 9
_journal_name_full 'Acta Crystallographica Section E'
_journal_page_first o2297
_journal_page_last o2298
_journal_paper_doi 10.1107/S160053680903387X
_journal_volume 65
_journal_year 2009
_chemical_formula_iupac 'C20 H15 Cl2 N3 O'
_chemical_formula_moiety 'C20 H15 Cl2 N3 O'
_chemical_formula_sum 'C20 H15 Cl2 N3 O'
_chemical_formula_weight 384.25
_chemical_name_systematic
;
2-Benzoyl-1-(2,4-dichlorophenyl)-3-phenylguanidine
;
_space_group_IT_number 14
_symmetry_cell_setting monoclinic
_symmetry_space_group_name_Hall '-P 2ybc'
_symmetry_space_group_name_H-M 'P 1 21/c 1'
_atom_sites_solution_hydrogens geom
_atom_sites_solution_primary direct
_atom_sites_solution_secondary difmap
_audit_creation_method SHELXL-97
_cell_angle_alpha 90.00
_cell_angle_beta 124.072(5)
_cell_angle_gamma 90.00
_cell_formula_units_Z 4
_cell_length_a 16.461(6)
_cell_length_b 6.663(2)
_cell_length_c 19.388(6)
_cell_measurement_reflns_used 5226
_cell_measurement_temperature 123(2)
_cell_measurement_theta_max 27.5
_cell_measurement_theta_min 3.1
_cell_volume 1761.4(10)
_computing_cell_refinement 'CrystalClear (Molecular Structure Corporation & Rigaku, 2001)'
_computing_data_collection 'CrystalClear (Molecular Structure Corporation & Rigaku, 2001)'
_computing_data_reduction 'TEXSAN (Molecular Structure Corporation & Rigaku, 2004)'
_computing_molecular_graphics 'ORTEPII (Johnson, 1976) and ORTEP-3 (Farrugia, 1997)'
_computing_publication_material
;
SHELXL97 (Sheldrick, 2008) and
TEXSAN (Molecular Structure Corporation & Rigaku, 2004)
;
_computing_structure_refinement 'SHELXL97 (Sheldrick, 2008)'
_computing_structure_solution 'SIR97 (Altomare <i>et al.</i>,  1999)'
_diffrn_ambient_temperature 123(2)
_diffrn_detector_area_resol_mean 14.62
_diffrn_measured_fraction_theta_full 0.995
_diffrn_measured_fraction_theta_max 0.995
_diffrn_measurement_device_type 'Rigaku/MSC Mercury CCD'
_diffrn_measurement_method \w
_diffrn_radiation_monochromator graphite
_diffrn_radiation_source 'fine-focus sealed tube'
_diffrn_radiation_type MoK\a
_diffrn_radiation_wavelength 0.71070
_diffrn_reflns_av_R_equivalents 0.0309
_diffrn_reflns_av_sigmaI/netI 0.0273
_diffrn_reflns_limit_h_max 16
_diffrn_reflns_limit_h_min -21
_diffrn_reflns_limit_k_max 8
_diffrn_reflns_limit_k_min -8
_diffrn_reflns_limit_l_max 25
_diffrn_reflns_limit_l_min -17
_diffrn_reflns_number 13586
_diffrn_reflns_theta_full 27.48
_diffrn_reflns_theta_max 27.48
_diffrn_reflns_theta_min 3.31
_exptl_absorpt_coefficient_mu 0.383
_exptl_absorpt_correction_type none
_exptl_crystal_colour Colourless
_exptl_crystal_density_diffrn 1.449
_exptl_crystal_density_method 'not measured'
_exptl_crystal_description block
_exptl_crystal_F_000 792
_exptl_crystal_size_max 0.42
_exptl_crystal_size_mid 0.40
_exptl_crystal_size_min 0.18
_refine_diff_density_max 0.344
_refine_diff_density_min -0.271
_refine_ls_extinction_method none
_refine_ls_goodness_of_fit_ref 1.124
_refine_ls_hydrogen_treatment mixed
_refine_ls_matrix_type full
_refine_ls_number_parameters 241
_refine_ls_number_reflns 4023
_refine_ls_number_restraints 0
_refine_ls_restrained_S_all 1.124
_refine_ls_R_factor_all 0.0473
_refine_ls_R_factor_gt 0.0423
_refine_ls_shift/su_max 0.000
_refine_ls_shift/su_mean 0.000
_refine_ls_structure_factor_coef Fsqd
_refine_ls_weighting_details 'calc w=1/[\s^2^(Fo^2^)+(0.0364P)^2^+1.087P] where P=(Fo^2^+2Fc^2^)/3'
_refine_ls_weighting_scheme calc
_refine_ls_wR_factor_gt 0.0966
_refine_ls_wR_factor_ref 0.0992
_reflns_number_gt 3768
_reflns_number_total 4023
_reflns_threshold_expression I>2\s(I)
_cod_data_source_file hg2555.cif
_cod_data_source_block I
_cod_original_cell_volume 1761.0(10)
_cod_original_sg_symbol_H-M 'P 21/c'
_cod_database_code 2223099
_cod_database_fobs_code 2223099

loop_
_symmetry_equiv_pos_as_xyz
'x, y, z'
'-x, y+1/2, -z+1/2'
'-x, -y, -z'
'x, -y-1/2, z-1/2'

loop_
_atom_site_type_symbol
_atom_site_label
_atom_site_fract_x
_atom_site_fract_y
_atom_site_fract_z
_atom_site_U_iso_or_equiv
_atom_site_adp_type
_atom_site_calc_flag
_atom_site_refinement_flags
_atom_site_occupancy
_atom_site_disorder_assembly
_atom_site_disorder_group
C C1 0.16683(11) 0.5401(2) 0.00837(10) 0.0159(3) Uani d . 1 . .
N N1 0.23055(9) 0.3930(2) 0.05737(8) 0.0168(3) Uani d . 1 . .
N N2 0.27838(10) 0.1383(2) 0.15357(9) 0.0190(3) Uani d . 1 . .
H H2 0.2660(14) 0.070(3) 0.1846(13) 0.023 Uiso d . 1 . .
N N3 0.12213(10) 0.2596(2) 0.09071(9) 0.0176(3) Uani d . 1 . .
H H3 0.0802(15) 0.344(3) 0.0586(13) 0.021 Uiso d . 1 . .
C C2 0.20779(11) 0.2689(2) 0.09780(10) 0.0159(3) Uani d . 1 . .
O O1 0.08319(8) 0.57114(18) -0.00799(7) 0.0198(2) Uani d . 1 . .
C C3 0.20711(11) 0.6783(2) -0.02684(10) 0.0169(3) Uani d . 1 . .
C C4 0.16230(12) 0.8635(3) -0.05922(10) 0.0197(3) Uani d . 1 . .
H H4 0.1064 0.9001 -0.0594 0.024 Uiso calc R 1 . .
C C5 0.19875(13) 0.9949(3) -0.09131(11) 0.0244(4) Uani d . 1 . .
H H5 0.1687 1.1222 -0.1121 0.029 Uiso calc R 1 . .
C C6 0.27903(13) 0.9406(3) -0.09309(11) 0.0270(4) Uani d . 1 . .
H H6 0.3033 1.0292 -0.1159 0.032 Uiso calc R 1 . .
C C7 0.32341(14) 0.7558(3) -0.06128(12) 0.0294(4) Uani d . 1 . .
H H7 0.3782 0.7180 -0.0626 0.035 Uiso calc R 1 . .
C C8 0.28878(13) 0.6261(3) -0.02765(11) 0.0233(4) Uani d . 1 . .
H H8 0.3206 0.5011 -0.0050 0.028 Uiso calc R 1 . .
C C9 0.37728(11) 0.1401(2) 0.17925(10) 0.0160(3) Uani d . 1 . .
C C10 0.45195(12) 0.1401(2) 0.26411(10) 0.0162(3) Uani d . 1 . .
C C11 0.55020(11) 0.1405(2) 0.29205(10) 0.0170(3) Uani d . 1 . .
H H11 0.6005 0.1393 0.3499 0.020 Uiso calc R 1 . .
C C12 0.57271(11) 0.1428(2) 0.23292(11) 0.0173(3) Uani d . 1 . .
C C13 0.50041(12) 0.1377(2) 0.14848(10) 0.0186(3) Uani d . 1 . .
H H13 0.5175 0.1366 0.1091 0.022 Uiso calc R 1 . .
C C14 0.40293(12) 0.1341(2) 0.12201(10) 0.0184(3) Uani d . 1 . .
H H14 0.3530 0.1276 0.0642 0.022 Uiso calc R 1 . .
Cl Cl1 0.42229(3) 0.14079(6) 0.33735(2) 0.02082(11) Uani d . 1 . .
Cl Cl2 0.69542(3) 0.15526(6) 0.26631(3) 0.02167(11) Uani d . 1 . .
C C15 0.10396(11) 0.1209(2) 0.13708(10) 0.0160(3) Uani d . 1 . .
C C16 0.11539(12) 0.1817(3) 0.21063(11) 0.0216(3) Uani d . 1 . .
H H16 0.1332 0.3162 0.2295 0.026 Uiso calc R 1 . .
C C17 0.10044(13) 0.0438(3) 0.25644(11) 0.0259(4) Uani d . 1 . .
H H17 0.1086 0.0843 0.3069 0.031 Uiso calc R 1 . .
C C18 0.07378(12) -0.1519(3) 0.22886(11) 0.0237(4) Uani d . 1 . .
H H18 0.0639 -0.2454 0.2605 0.028 Uiso calc R 1 . .
C C19 0.06150(12) -0.2117(3) 0.15488(11) 0.0224(4) Uani d . 1 . .
H H19 0.0423 -0.3454 0.1355 0.027 Uiso calc R 1 . .
C C20 0.07740(11) -0.0753(3) 0.10929(10) 0.0191(3) Uani d . 1 . .
H H20 0.0701 -0.1165 0.0592 0.023 Uiso calc R 1 . .

loop_
_atom_site_aniso_label
_atom_site_aniso_U_11
_atom_site_aniso_U_22
_atom_site_aniso_U_33
_atom_site_aniso_U_12
_atom_site_aniso_U_13
_atom_site_aniso_U_23
C1 0.0155(7) 0.0168(7) 0.0129(7) -0.0014(6) 0.0065(6) -0.0022(6)
N1 0.0163(6) 0.0181(7) 0.0157(6) 0.0015(5) 0.0086(5) 0.0019(5)
N2 0.0148(6) 0.0207(7) 0.0200(7) 0.0019(5) 0.0089(6) 0.0060(6)
N3 0.0143(6) 0.0184(7) 0.0177(7) 0.0020(5) 0.0074(5) 0.0049(6)
C2 0.0155(7) 0.0152(7) 0.0140(7) 0.0002(6) 0.0064(6) -0.0012(6)
O1 0.0161(5) 0.0210(6) 0.0226(6) 0.0033(4) 0.0110(5) 0.0056(5)
C3 0.0158(7) 0.0205(8) 0.0114(7) -0.0024(6) 0.0058(6) -0.0008(6)
C4 0.0186(7) 0.0226(8) 0.0143(7) 0.0000(6) 0.0070(6) 0.0013(6)
C5 0.0273(8) 0.0230(9) 0.0166(8) -0.0022(7) 0.0085(7) 0.0035(7)
C6 0.0302(9) 0.0326(10) 0.0199(8) -0.0075(8) 0.0152(7) 0.0026(8)
C7 0.0284(9) 0.0380(11) 0.0301(10) 0.0001(8) 0.0215(8) 0.0038(8)
C8 0.0233(8) 0.0271(9) 0.0223(8) 0.0037(7) 0.0145(7) 0.0039(7)
C9 0.0147(7) 0.0123(7) 0.0183(8) 0.0014(6) 0.0076(6) 0.0019(6)
C10 0.0195(7) 0.0139(7) 0.0170(7) 0.0002(6) 0.0113(6) 0.0008(6)
C11 0.0160(7) 0.0146(7) 0.0159(7) 0.0009(6) 0.0062(6) 0.0007(6)
C12 0.0149(7) 0.0139(7) 0.0212(8) 0.0011(6) 0.0089(6) 0.0005(6)
C13 0.0204(8) 0.0170(8) 0.0199(8) 0.0025(6) 0.0123(7) 0.0023(6)
C14 0.0186(7) 0.0174(8) 0.0151(7) 0.0010(6) 0.0069(6) 0.0007(6)
Cl1 0.0237(2) 0.0222(2) 0.0199(2) 0.00056(15) 0.01430(17) 0.00129(15)
Cl2 0.01518(19) 0.0240(2) 0.0251(2) 0.00091(14) 0.01083(16) 0.00198(16)
C15 0.0118(6) 0.0189(8) 0.0151(7) 0.0017(6) 0.0062(6) 0.0035(6)
C16 0.0253(8) 0.0186(8) 0.0193(8) -0.0010(6) 0.0114(7) -0.0014(7)
C17 0.0311(9) 0.0315(10) 0.0180(8) 0.0018(8) 0.0155(7) 0.0019(7)
C18 0.0219(8) 0.0255(9) 0.0235(9) 0.0023(7) 0.0126(7) 0.0087(7)
C19 0.0199(8) 0.0178(8) 0.0260(9) -0.0009(6) 0.0106(7) 0.0015(7)
C20 0.0173(7) 0.0218(8) 0.0162(8) 0.0006(6) 0.0082(6) 0.0001(6)

loop_
_atom_type_symbol
_atom_type_description
_atom_type_scat_dispersion_real
_atom_type_scat_dispersion_imag
_atom_type_scat_source
C C 0.0033 0.0016 'International Tables Vol C Tables 4.2.6.8 and 6.1.1.4'
H H 0.0000 0.0000 'International Tables Vol C Tables 4.2.6.8 and 6.1.1.4'
N N 0.0061 0.0033 'International Tables Vol C Tables 4.2.6.8 and 6.1.1.4'
O O 0.0106 0.0060 'International Tables Vol C Tables 4.2.6.8 and 6.1.1.4'
Cl Cl 0.1484 0.1585 'International Tables Vol C Tables 4.2.6.8 and 6.1.1.4'

loop_
_geom_angle_atom_site_label_1
_geom_angle_atom_site_label_2
_geom_angle_atom_site_label_3
_geom_angle_site_symmetry_1
_geom_angle_site_symmetry_3
_geom_angle
_geom_angle_publ_flag
O1 C1 N1 . . 127.45(15) ?
O1 C1 C3 . . 119.26(14) ?
N1 C1 C3 . . 113.27(13) ?
C2 N1 C1 . . 119.92(13) ?
C2 N2 C9 . . 125.14(14) ?
C2 N2 H2 . . 117.2(13) ?
C9 N2 H2 . . 115.8(13) ?
C2 N3 C15 . . 122.90(14) ?
C2 N3 H3 . . 115.4(14) ?
C15 N3 H3 . . 121.7(14) ?
N1 C2 N3 . . 126.61(14) ?
N1 C2 N2 . . 117.82(14) ?
N3 C2 N2 . . 115.56(14) ?
C4 C3 C8 . . 119.04(15) ?
C4 C3 C1 . . 119.33(14) ?
C8 C3 C1 . . 121.63(15) ?
C5 C4 C3 . . 120.48(16) ?
C5 C4 H4 . . 119.8 ?
C3 C4 H4 . . 119.8 ?
C6 C5 C4 . . 120.14(17) ?
C6 C5 H5 . . 119.9 ?
C4 C5 H5 . . 119.9 ?
C7 C6 C5 . . 119.44(17) ?
C7 C6 H6 . . 120.3 ?
C5 C6 H6 . . 120.3 ?
C8 C7 C6 . . 120.71(17) ?
C8 C7 H7 . . 119.6 ?
C6 C7 H7 . . 119.6 ?
C7 C8 C3 . . 120.18(17) ?
C7 C8 H8 . . 119.9 ?
C3 C8 H8 . . 119.9 ?
C14 C9 C10 . . 118.64(15) ?
C14 C9 N2 . . 121.60(14) ?
C10 C9 N2 . . 119.71(15) ?
C11 C10 C9 . . 121.57(15) ?
C11 C10 Cl1 . . 118.64(13) ?
C9 C10 Cl1 . . 119.79(13) ?
C10 C11 C12 . . 117.98(15) ?
C10 C11 H11 . . 121.0 ?
C12 C11 H11 . . 121.0 ?
C13 C12 C11 . . 121.75(15) ?
C13 C12 Cl2 . . 119.34(13) ?
C11 C12 Cl2 . . 118.91(12) ?
C12 C13 C14 . . 119.28(16) ?
C12 C13 H13 . . 120.4 ?
C14 C13 H13 . . 120.4 ?
C13 C14 C9 . . 120.69(15) ?
C13 C14 H14 . . 119.7 ?
C9 C14 H14 . . 119.7 ?
C20 C15 C16 . . 120.33(15) ?
C20 C15 N3 . . 119.68(15) ?
C16 C15 N3 . . 119.97(15) ?
C15 C16 C17 . . 119.43(16) ?
C15 C16 H16 . . 120.3 ?
C17 C16 H16 . . 120.3 ?
C18 C17 C16 . . 120.42(17) ?
C18 C17 H17 . . 119.8 ?
C16 C17 H17 . . 119.8 ?
C17 C18 C19 . . 119.99(16) ?
C17 C18 H18 . . 120.0 ?
C19 C18 H18 . . 120.0 ?
C18 C19 C20 . . 119.90(16) ?
C18 C19 H19 . . 120.1 ?
C20 C19 H19 . . 120.1 ?
C15 C20 C19 . . 119.93(16) ?
C15 C20 H20 . . 120.0 ?
C19 C20 H20 . . 120.0 ?

loop_
_geom_bond_atom_site_label_1
_geom_bond_atom_site_label_2
_geom_bond_site_symmetry_2
_geom_bond_distance
_geom_bond_publ_flag
C1 O1 . 1.2447(19) ?
C1 N1 . 1.359(2) ?
C1 C3 . 1.504(2) ?
N1 C2 . 1.329(2) ?
N2 C2 . 1.367(2) ?
N2 C9 . 1.411(2) ?
N2 H2 . 0.86(2) ?
N3 C2 . 1.339(2) ?
N3 C15 . 1.433(2) ?
N3 H3 . 0.84(2) ?
C3 C4 . 1.393(2) ?
C3 C8 . 1.397(2) ?
C4 C5 . 1.390(2) ?
C4 H4 . 0.9500 ?
C5 C6 . 1.389(3) ?
C5 H5 . 0.9500 ?
C6 C7 . 1.388(3) ?
C6 H6 . 0.9500 ?
C7 C8 . 1.383(3) ?
C7 H7 . 0.9500 ?
C8 H8 . 0.9500 ?
C9 C14 . 1.392(2) ?
C9 C10 . 1.397(2) ?
C10 C11 . 1.388(2) ?
C10 Cl1 . 1.7412(17) ?
C11 C12 . 1.388(2) ?
C11 H11 . 0.9500 ?
C12 C13 . 1.384(2) ?
C12 Cl2 . 1.7439(17) ?
C13 C14 . 1.384(2) ?
C13 H13 . 0.9500 ?
C14 H14 . 0.9500 ?
C15 C20 . 1.388(2) ?
C15 C16 . 1.390(2) ?
C16 C17 . 1.392(3) ?
C16 H16 . 0.9500 ?
C17 C18 . 1.384(3) ?
C17 H17 . 0.9500 ?
C18 C19 . 1.390(3) ?
C18 H18 . 0.9500 ?
C19 C20 . 1.391(2) ?
C19 H19 . 0.9500 ?
C20 H20 . 0.9500 ?

loop_
_geom_hbond_atom_site_label_D
_geom_hbond_atom_site_label_H
_geom_hbond_atom_site_label_A
_geom_hbond_site_symmetry_A
_geom_hbond_distance_DH
_geom_hbond_distance_HA
_geom_hbond_distance_DA
_geom_hbond_angle_DHA
N3 H3 O1 . 0.84(2) 2.01(2) 2.6471(19) 132.7(18)
N3 H3 O1 3_565 0.84(2) 2.36(2) 3.032(2) 138.2(18)

loop_
_geom_torsion_atom_site_label_1
_geom_torsion_atom_site_label_2
_geom_torsion_atom_site_label_3
_geom_torsion_atom_site_label_4
_geom_torsion_site_symmetry_1
_geom_torsion_site_symmetry_2
_geom_torsion_site_symmetry_3
_geom_torsion_site_symmetry_4
_geom_torsion
_geom_torsion_publ_flag
O1 C1 N1 C2 . . . . -3.8(3) ?
C3 C1 N1 C2 . . . . 174.94(14) ?
C1 N1 C2 N3 . . . . 6.2(2) ?
C1 N1 C2 N2 . . . . -172.70(14) ?
C15 N3 C2 N1 . . . . -179.82(15) ?
C15 N3 C2 N2 . . . . -0.9(2) ?
C9 N2 C2 N1 . . . . 8.0(2) ?
C9 N2 C2 N3 . . . . -171.02(15) ?
O1 C1 C3 C4 . . . . 15.7(2) ?
N1 C1 C3 C4 . . . . -163.16(14) ?
O1 C1 C3 C8 . . . . -164.54(16) ?
N1 C1 C3 C8 . . . . 16.6(2) ?
C8 C3 C4 C5 . . . . -0.5(2) ?
C1 C3 C4 C5 . . . . 179.28(15) ?
C3 C4 C5 C6 . . . . 1.5(3) ?
C4 C5 C6 C7 . . . . -1.1(3) ?
C5 C6 C7 C8 . . . . -0.3(3) ?
C6 C7 C8 C3 . . . . 1.3(3) ?
C4 C3 C8 C7 . . . . -0.9(3) ?
C1 C3 C8 C7 . . . . 179.35(16) ?
C2 N2 C9 C14 . . . . -53.8(2) ?
C2 N2 C9 C10 . . . . 128.62(17) ?
C14 C9 C10 C11 . . . . 2.0(2) ?
N2 C9 C10 C11 . . . . 179.58(14) ?
C14 C9 C10 Cl1 . . . . -178.31(12) ?
N2 C9 C10 Cl1 . . . . -0.7(2) ?
C9 C10 C11 C12 . . . . 0.6(2) ?
Cl1 C10 C11 C12 . . . . -179.13(12) ?
C10 C11 C12 C13 . . . . -2.3(2) ?
C10 C11 C12 Cl2 . . . . 177.02(12) ?
C11 C12 C13 C14 . . . . 1.3(2) ?
Cl2 C12 C13 C14 . . . . -177.99(12) ?
C12 C13 C14 C9 . . . . 1.4(2) ?
C10 C9 C14 C13 . . . . -3.0(2) ?
N2 C9 C14 C13 . . . . 179.45(15) ?
C2 N3 C15 C20 . . . . -82.0(2) ?
C2 N3 C15 C16 . . . . 96.34(19) ?
C20 C15 C16 C17 . . . . 0.3(2) ?
N3 C15 C16 C17 . . . . -178.04(15) ?
C15 C16 C17 C18 . . . . -0.4(3) ?
C16 C17 C18 C19 . . . . -0.2(3) ?
C17 C18 C19 C20 . . . . 0.9(3) ?
C16 C15 C20 C19 . . . . 0.4(2) ?
N3 C15 C20 C19 . . . . 178.77(14) ?
C18 C19 C20 C15 . . . . -1.0(2) ?

loop_
_cod_related_entry_id
_cod_related_entry_database
_cod_related_entry_code
1 ChemSpider 24743179
